data_2234865
loop_
_publ_author_name
'Pan, Yu-Zhen'
'Wang, You-Gui'
'Liu, Jian-Hui'
'Sun, Li-Cheng'

_publ_section_title
;
 2-(5-Bromothiophen-2-yl)-5-[5-(10-ethylphenothiazin-3-yl)thiophen-2-yl]-1,3,4-oxadiazole
;
_journal_coeditor_code YK2050
_journal_issue 5
_journal_name_full 'Acta Crystallographica Section E'
_journal_page_first o1383
_journal_page_last o1384
_journal_paper_doi 10.1107/S160053681201361X
_journal_volume 68
_journal_year 2012
_chemical_formula_iupac 'C24 H16 Br N3 O S3'
_chemical_formula_moiety 'C24 H16 Br N3 O S3'
_chemical_formula_sum 'C24 H16 Br N3 O S3'
_chemical_formula_weight 538.49
_chemical_name_systematic
;
2-(5-Bromothiophen-2-yl)-5-[5-(10-ethylphenothiazin-3-yl)thiophen-2-yl]-
1,3,4-oxadiazole
;
_space_group_IT_number 2
_symmetry_cell_setting triclinic
_symmetry_space_group_name_Hall '-P 1'
_symmetry_space_group_name_H-M 'P -1'
_atom_sites_solution_hydrogens geom
_atom_sites_solution_primary direct
_atom_sites_solution_secondary difmap
_audit_creation_method SHELXL-97
_cell_angle_alpha 89.315(4)
_cell_angle_beta 89.170(4)
_cell_angle_gamma 64.891(4)
_cell_formula_units_Z 2
_cell_length_a 7.4300(5)
_cell_length_b 7.6019(5)
_cell_length_c 22.1933(14)
_cell_measurement_reflns_used 4410
_cell_measurement_temperature 296(2)
_cell_measurement_theta_max 25.58
_cell_measurement_theta_min 2.75
_cell_volume 1134.93(13)
_computing_cell_refinement 'SAINT (Bruker, 2009)'
_computing_data_collection 'APEX2 (Bruker, 2009)'
_computing_data_reduction 'SAINT (Bruker, 2009)'
_computing_molecular_graphics 'DIAMOND (Brandenburg, 2004) and SHELXTL (Sheldrick, 2008)'
_computing_publication_material 'SHELXTL (Sheldrick, 2008) and local programs'
_computing_structure_refinement 'SHELXTL (Sheldrick, 2008)'
_computing_structure_solution 'SHELXTL (Sheldrick, 2008)'
_diffrn_ambient_temperature 296(2)
_diffrn_measured_fraction_theta_full 0.998
_diffrn_measured_fraction_theta_max 0.998
_diffrn_measurement_device_type 'Bruker APEXII CCD area-detector'
_diffrn_measurement_method 'phi and omega scans'
_diffrn_radiation_monochromator graphite
_diffrn_radiation_source 'fine-focus sealed tube'
_diffrn_radiation_type MoK\a
_diffrn_radiation_wavelength 0.71073
_diffrn_reflns_av_R_equivalents 0.0518
_diffrn_reflns_av_sigmaI/netI 0.0541
_diffrn_reflns_limit_h_max 8
_diffrn_reflns_limit_h_min -8
_diffrn_reflns_limit_k_max 9
_diffrn_reflns_limit_k_min -8
_diffrn_reflns_limit_l_max 26
_diffrn_reflns_limit_l_min -26
_diffrn_reflns_number 11444
_diffrn_reflns_theta_full 25.00
_diffrn_reflns_theta_max 25.00
_diffrn_reflns_theta_min 2.75
_exptl_absorpt_coefficient_mu 2.110
_exptl_absorpt_correction_T_max 0.860
_exptl_absorpt_correction_T_min 0.812
_exptl_absorpt_correction_type multi-scan
_exptl_absorpt_process_details '(SADABS; Bruker, 2009)'
_exptl_crystal_colour yellow
_exptl_crystal_density_diffrn 1.576
_exptl_crystal_density_method 'not measured'
_exptl_crystal_description block
_exptl_crystal_F_000 544
_exptl_crystal_size_max 0.10
_exptl_crystal_size_mid 0.08
_exptl_crystal_size_min 0.07
_refine_diff_density_max 0.471
_refine_diff_density_min -0.623
_refine_ls_extinction_method none
_refine_ls_goodness_of_fit_ref 1.059
_refine_ls_hydrogen_treatment constr
_refine_ls_matrix_type full
_refine_ls_number_parameters 290
_refine_ls_number_reflns 3972
_refine_ls_number_restraints 0
_refine_ls_restrained_S_all 1.059
_refine_ls_R_factor_all 0.0563
_refine_ls_R_factor_gt 0.0435
_refine_ls_shift/su_max 0.001
_refine_ls_shift/su_mean 0.000
_refine_ls_structure_factor_coef Fsqd
_refine_ls_weighting_details 'calc w=1/[\s^2^(Fo^2^)+(0.0813P)^2^+0.0555P] where P=(Fo^2^+2Fc^2^)/3'
_refine_ls_weighting_scheme calc
_refine_ls_wR_factor_gt 0.1275
_refine_ls_wR_factor_ref 0.1361
_reflns_number_gt 3138
_reflns_number_total 3972
_reflns_threshold_expression I>2sigma(I)
_cod_data_source_file yk2050.cif
_cod_data_source_block I
_cod_database_code 2234865
_cod_database_fobs_code 2234865

loop_
_symmetry_equiv_pos_as_xyz
'x, y, z'
'-x, -y, -z'

loop_
_atom_site_type_symbol
_atom_site_label
_atom_site_fract_x
_atom_site_fract_y
_atom_site_fract_z
_atom_site_U_iso_or_equiv
_atom_site_adp_type
_atom_site_calc_flag
_atom_site_refinement_flags
_atom_site_occupancy
_atom_site_symmetry_multiplicity
Br Br1 -0.64760(7) 0.55973(6) 0.18906(2) 0.0835(2) Uani d . 1 1
C C1 0.3622(6) 0.2273(5) 0.96143(15) 0.0594(9) Uani d . 1 1
H H1 0.2281 0.2762 0.9718 0.071 Uiso calc R 1 1
C C2 0.4887(7) 0.2710(5) 0.99607(17) 0.0673(10) Uani d . 1 1
H H2 0.4416 0.3463 1.0304 0.081 Uiso calc R 1 1
C C3 0.6867(7) 0.2023(5) 0.97957(17) 0.0682(11) Uani d . 1 1
H H3 0.7731 0.2313 1.0031 0.082 Uiso calc R 1 1
C C4 0.7577(5) 0.0905(5) 0.92832(16) 0.0587(9) Uani d . 1 1
H H4 0.8904 0.0489 0.9170 0.070 Uiso calc R 1 1
C C5 0.6325(5) 0.0397(4) 0.89353(14) 0.0456(7) Uani d . 1 1
C C6 0.4320(5) 0.1113(4) 0.91116(13) 0.0465(7) Uani d . 1 1
C C7 0.9127(5) -0.2003(6) 0.83409(18) 0.0666(10) Uani d . 1 1
H H7A 0.9822 -0.1174 0.8320 0.080 Uiso calc R 1 1
H H7B 0.9341 -0.2683 0.7961 0.080 Uiso calc R 1 1
C C8 0.9994(6) -0.3473(6) 0.8843(2) 0.0839(13) Uani d . 1 1
H H8A 0.9828 -0.2808 0.9219 0.126 Uiso calc R 1 1
H H8B 1.1383 -0.4238 0.8765 0.126 Uiso calc R 1 1
H H8C 0.9320 -0.4307 0.8863 0.126 Uiso calc R 1 1
C C9 0.5786(5) -0.0232(4) 0.79035(14) 0.0437(7) Uani d . 1 1
C C10 0.6538(5) -0.0294(5) 0.73245(15) 0.0522(8) Uani d . 1 1
H H10 0.7888 -0.0638 0.7269 0.063 Uiso calc R 1 1
C C11 0.5316(5) 0.0147(4) 0.68302(15) 0.0501(8) Uani d . 1 1
H H11 0.5870 0.0038 0.6446 0.060 Uiso calc R 1 1
C C12 0.3283(5) 0.0748(4) 0.68915(13) 0.0450(7) Uani d . 1 1
C C13 0.2503(5) 0.0895(4) 0.74764(14) 0.0465(7) Uani d . 1 1
H H13 0.1138 0.1335 0.7532 0.056 Uiso calc R 1 1
C C14 0.3721(5) 0.0401(4) 0.79706(14) 0.0452(7) Uani d . 1 1
C C15 0.1960(5) 0.1204(4) 0.63696(14) 0.0468(7) Uani d . 1 1
C C16 0.0059(5) 0.1390(4) 0.63392(15) 0.0508(8) Uani d . 1 1
H H16 -0.0620 0.1199 0.6671 0.061 Uiso calc R 1 1
C C17 -0.0786(5) 0.1891(4) 0.57703(14) 0.0516(8) Uani d . 1 1
H H17 -0.2075 0.2072 0.5685 0.062 Uiso calc R 1 1
C C18 0.0480(5) 0.2087(4) 0.53520(15) 0.0488(7) Uani d . 1 1
C C19 0.0111(5) 0.2606(4) 0.47247(14) 0.0469(7) Uani d . 1 1
C C20 -0.1542(5) 0.3449(4) 0.39177(14) 0.0448(7) Uani d . 1 1
C C21 -0.3225(5) 0.3959(4) 0.35297(14) 0.0449(7) Uani d . 1 1
C C22 -0.5041(5) 0.4019(4) 0.36531(16) 0.0546(8) Uani d . 1 1
H H22 -0.5420 0.3753 0.4032 0.065 Uiso calc R 1 1
C C23 -0.6299(5) 0.4525(4) 0.31502(17) 0.0570(8) Uani d . 1 1
H H23 -0.7589 0.4620 0.3157 0.068 Uiso calc R 1 1
C C24 -0.5401(5) 0.4854(4) 0.26594(14) 0.0515(8) Uani d . 1 1
N N1 0.6991(4) -0.0788(4) 0.84232(12) 0.0492(6) Uani d . 1 1
N N2 0.1313(4) 0.2746(4) 0.43185(12) 0.0563(7) Uani d . 1 1
N N3 0.0218(4) 0.3301(4) 0.37835(12) 0.0554(7) Uani d . 1 1
O O1 -0.1732(3) 0.3035(3) 0.45107(9) 0.0466(5) Uani d . 1 1
S S1 0.27273(13) 0.04182(14) 0.86988(4) 0.0583(3) Uani d . 1 1
S S2 0.27462(13) 0.16405(12) 0.56662(4) 0.0537(2) Uani d . 1 1
S S3 -0.30112(13) 0.45375(12) 0.27857(4) 0.0536(2) Uani d . 1 1

loop_
_atom_site_aniso_label
_atom_site_aniso_U_11
_atom_site_aniso_U_22
_atom_site_aniso_U_33
_atom_site_aniso_U_12
_atom_site_aniso_U_13
_atom_site_aniso_U_23
Br1 0.1064(4) 0.0847(3) 0.0675(3) -0.0479(3) -0.0321(3) 0.0175(2)
C1 0.070(2) 0.0534(17) 0.0436(19) -0.0159(16) 0.0046(17) 0.0046(15)
C2 0.101(3) 0.0543(18) 0.046(2) -0.032(2) -0.005(2) -0.0026(15)
C3 0.102(3) 0.066(2) 0.052(2) -0.051(2) -0.014(2) 0.0023(17)
C4 0.065(2) 0.0672(19) 0.056(2) -0.0394(17) -0.0077(17) 0.0088(17)
C5 0.0504(18) 0.0507(15) 0.0412(17) -0.0270(14) -0.0026(14) 0.0072(13)
C6 0.0567(19) 0.0486(15) 0.0362(17) -0.0243(14) -0.0032(14) 0.0072(13)
C7 0.047(2) 0.078(2) 0.068(3) -0.0199(17) 0.0001(18) -0.0067(19)
C8 0.071(3) 0.077(2) 0.083(3) -0.011(2) -0.022(2) 0.000(2)
C9 0.0466(17) 0.0477(15) 0.0412(17) -0.0242(13) 0.0027(14) -0.0011(13)
C10 0.0461(18) 0.0637(18) 0.050(2) -0.0267(15) 0.0068(15) -0.0067(15)
C11 0.054(2) 0.0569(17) 0.0405(18) -0.0245(15) 0.0095(15) -0.0066(14)
C12 0.0524(19) 0.0425(14) 0.0420(18) -0.0219(13) 0.0056(14) -0.0029(13)
C13 0.0435(17) 0.0532(16) 0.0441(18) -0.0219(13) 0.0037(14) -0.0011(13)
C14 0.0495(18) 0.0504(15) 0.0415(17) -0.0267(14) 0.0020(14) -0.0004(13)
C15 0.059(2) 0.0415(14) 0.0412(17) -0.0224(14) 0.0048(15) -0.0023(12)
C16 0.056(2) 0.0576(17) 0.0407(18) -0.0262(15) 0.0045(15) 0.0028(14)
C17 0.0516(19) 0.0571(17) 0.0462(19) -0.0231(15) 0.0030(15) -0.0027(14)
C18 0.0534(19) 0.0445(14) 0.0458(18) -0.0184(13) 0.0029(15) -0.0016(13)
C19 0.0511(19) 0.0452(15) 0.0428(18) -0.0189(13) 0.0016(15) -0.0026(13)
C20 0.0490(18) 0.0435(14) 0.0403(17) -0.0183(13) 0.0085(14) -0.0030(12)
C21 0.0519(18) 0.0408(14) 0.0429(17) -0.0208(13) 0.0075(14) -0.0007(12)
C22 0.057(2) 0.0539(17) 0.052(2) -0.0230(15) 0.0095(17) 0.0028(15)
C23 0.0512(19) 0.0544(17) 0.066(2) -0.0227(15) 0.0007(17) 0.0030(16)
C24 0.063(2) 0.0463(15) 0.0466(19) -0.0247(15) -0.0021(16) 0.0022(14)
N1 0.0415(14) 0.0610(14) 0.0447(16) -0.0214(12) -0.0002(12) -0.0031(12)
N2 0.0556(17) 0.0717(16) 0.0431(16) -0.0287(14) 0.0030(13) 0.0036(13)
N3 0.0538(17) 0.0719(16) 0.0417(16) -0.0282(13) 0.0047(13) 0.0035(13)
O1 0.0484(13) 0.0497(11) 0.0405(12) -0.0197(9) 0.0060(10) 0.0007(9)
S1 0.0539(5) 0.0906(6) 0.0417(5) -0.0418(4) 0.0041(4) 0.0022(4)
S2 0.0562(5) 0.0677(5) 0.0411(5) -0.0300(4) 0.0038(4) 0.0003(4)
S3 0.0612(5) 0.0636(5) 0.0419(5) -0.0326(4) 0.0042(4) 0.0040(4)

loop_
_atom_type_symbol
_atom_type_description
_atom_type_scat_dispersion_real
_atom_type_scat_dispersion_imag
_atom_type_scat_source
C C 0.0033 0.0016 'International Tables Vol C Tables 4.2.6.8 and 6.1.1.4'
H H 0.0000 0.0000 'International Tables Vol C Tables 4.2.6.8 and 6.1.1.4'
N N 0.0061 0.0033 'International Tables Vol C Tables 4.2.6.8 and 6.1.1.4'
O O 0.0106 0.0060 'International Tables Vol C Tables 4.2.6.8 and 6.1.1.4'
S S 0.1246 0.1234 'International Tables Vol C Tables 4.2.6.8 and 6.1.1.4'
Br Br -0.2901 2.4595 'International Tables Vol C Tables 4.2.6.8 and 6.1.1.4'

loop_
_geom_angle_atom_site_label_1
_geom_angle_atom_site_label_2
_geom_angle_atom_site_label_3
_geom_angle
C2 C1 C6 120.6(4)
C2 C1 H1 119.7
C6 C1 H1 119.7
C1 C2 C3 119.5(3)
C1 C2 H2 120.2
C3 C2 H2 120.2
C2 C3 C4 120.6(4)
C2 C3 H3 119.7
C4 C3 H3 119.7
C3 C4 C5 120.7(3)
C3 C4 H4 119.6
C5 C4 H4 119.6
C4 C5 C6 117.6(3)
C4 C5 N1 122.9(3)
C6 C5 N1 119.5(3)
C1 C6 C5 120.9(3)
C1 C6 S1 120.4(3)
C5 C6 S1 118.6(2)
N1 C7 C8 112.8(3)
N1 C7 H7A 109.0
C8 C7 H7A 109.0
N1 C7 H7B 109.0
C8 C7 H7B 109.0
H7A C7 H7B 107.8
C7 C8 H8A 109.5
C7 C8 H8B 109.5
H8A C8 H8B 109.5
C7 C8 H8C 109.5
H8A C8 H8C 109.5
H8B C8 H8C 109.5
C10 C9 C14 117.6(3)
C10 C9 N1 123.4(3)
C14 C9 N1 119.0(3)
C11 C10 C9 121.1(3)
C11 C10 H10 119.4
C9 C10 H10 119.4
C10 C11 C12 121.6(3)
C10 C11 H11 119.2
C12 C11 H11 119.2
C11 C12 C13 117.6(3)
C11 C12 C15 122.4(3)
C13 C12 C15 120.1(3)
C14 C13 C12 121.1(3)
C14 C13 H13 119.4
C12 C13 H13 119.4
C13 C14 C9 120.9(3)
C13 C14 S1 120.3(2)
C9 C14 S1 118.7(2)
C16 C15 C12 129.4(3)
C16 C15 S2 110.0(2)
C12 C15 S2 120.6(2)
C15 C16 C17 114.4(3)
C15 C16 H16 122.8
C17 C16 H16 122.8
C18 C17 C16 112.8(3)
C18 C17 H17 123.6
C16 C17 H17 123.6
C17 C18 C19 128.1(3)
C17 C18 S2 111.1(3)
C19 C18 S2 120.8(2)
N2 C19 O1 113.1(3)
N2 C19 C18 128.8(3)
O1 C19 C18 118.0(3)
N3 C20 O1 112.7(3)
N3 C20 C21 128.5(3)
O1 C20 C21 118.8(3)
C22 C21 C20 129.4(3)
C22 C21 S3 111.6(3)
C20 C21 S3 119.0(2)
C21 C22 C23 113.3(3)
C21 C22 H22 123.4
C23 C22 H22 123.4
C24 C23 C22 111.5(3)
C24 C23 H23 124.2
C22 C23 H23 124.2
C23 C24 S3 113.5(3)
C23 C24 Br1 127.3(3)
S3 C24 Br1 119.19(18)
C5 N1 C9 117.9(2)
C5 N1 C7 119.3(3)
C9 N1 C7 118.0(3)
C19 N2 N3 106.0(3)
C20 N3 N2 106.1(3)
C19 O1 C20 102.1(2)
C6 S1 C14 98.95(15)
C18 S2 C15 91.68(16)
C24 S3 C21 90.13(16)

loop_
_geom_bond_atom_site_label_1
_geom_bond_atom_site_label_2
_geom_bond_distance
Br1 C24 1.871(3)
C1 C2 1.370(5)
C1 C6 1.382(4)
C1 H1 0.9300
C2 C3 1.381(6)
C2 H2 0.9300
C3 C4 1.385(5)
C3 H3 0.9300
C4 C5 1.394(4)
C4 H4 0.9300
C5 C6 1.403(4)
C5 N1 1.406(4)
C6 S1 1.758(3)
C7 N1 1.469(4)
C7 C8 1.511(6)
C7 H7A 0.9700
C7 H7B 0.9700
C8 H8A 0.9600
C8 H8B 0.9600
C8 H8C 0.9600
C9 C10 1.387(4)
C9 C14 1.406(4)
C9 N1 1.417(4)
C10 C11 1.379(5)
C10 H10 0.9300
C11 C12 1.385(4)
C11 H11 0.9300
C12 C13 1.400(4)
C12 C15 1.471(4)
C13 C14 1.376(4)
C13 H13 0.9300
C14 S1 1.765(3)
C15 C16 1.361(5)
C15 S2 1.736(3)
C16 C17 1.394(5)
C16 H16 0.9300
C17 C18 1.363(4)
C17 H17 0.9300
C18 C19 1.441(4)
C18 S2 1.726(3)
C19 N2 1.295(4)
C19 O1 1.358(4)
C20 N3 1.295(4)
C20 O1 1.369(4)
C20 C21 1.438(5)
C21 C22 1.355(5)
C21 S3 1.726(3)
C22 C23 1.407(5)
C22 H22 0.9300
C23 C24 1.344(5)
C23 H23 0.9300
C24 S3 1.715(4)
N2 N3 1.405(4)

loop_
_cod_related_entry_id
_cod_related_entry_database
_cod_related_entry_code
1 ChemSpider 30657723
